data_7010204
loop_
_publ_author_name
'Martins, Ana M.'
'Ascenso, Jos\'e R.'
'de Azevedo, Cristina G.'
'Calhorda, Maria J.'
'Dias, Alberto R.'
'Rodrigues, Sandra S.'
'Toupet, Lo\^ic'
'de Leonardis, Piero'
'Veiros, Luis F.'

_publ_section_title
;
 Titanium indenyldimethylamido complexes: synthesis, characterisation
 and theoretical calculations. Crystal structure of
 [Ti(\h5-Ind)(NMe2)Cl2]
;
_journal_issue 23
_journal_name_full 'Journal of the Chemical Society, Dalton Transactions'
_journal_page_first 4332
_journal_paper_doi 10.1039/b006889f
_journal_year 2000
_chemical_formula_sum 'C11 H13 Cl2 N Ti'
_chemical_formula_weight 278.02
_chemical_name_systematic
;
 ?
;
_space_group_IT_number 19
_symmetry_cell_setting orthorhombic
_symmetry_space_group_name_Hall 'P 2ac 2ab'
_symmetry_space_group_name_H-M 'P 21 21 21'
_atom_sites_solution_hydrogens geom
_atom_sites_solution_primary direct
_atom_sites_solution_secondary difmap
_audit_creation_method SHELXL-97
_cell_angle_alpha 90.00
_cell_angle_beta 90.00
_cell_angle_gamma 90.00
_cell_formula_units_Z 4
_cell_length_a 7.514(6)
_cell_length_b 11.991(4)
_cell_length_c 13.584(2)
_cell_measurement_temperature 293(2)
_cell_volume 1223.9(11)
_computing_structure_refinement 'SHELXL-97 (Sheldrick, 1997)'
_computing_structure_solution 'SHELXS-97 (Sheldrick, 1990)'
_diffrn_ambient_temperature 293(2)
_diffrn_measured_fraction_theta_full 0.995
_diffrn_measured_fraction_theta_max 0.995
_diffrn_radiation_monochromator graphite
_diffrn_radiation_source 'fine-focus sealed tube'
_diffrn_radiation_type MoK\a
_diffrn_radiation_wavelength 0.71069
_diffrn_reflns_av_R_equivalents 0.0000
_diffrn_reflns_av_sigmaI/netI 0.0921
_diffrn_reflns_limit_h_max 8
_diffrn_reflns_limit_h_min 0
_diffrn_reflns_limit_k_max 13
_diffrn_reflns_limit_k_min 0
_diffrn_reflns_limit_l_max 14
_diffrn_reflns_limit_l_min 0
_diffrn_reflns_number 1009
_diffrn_reflns_theta_full 23.01
_diffrn_reflns_theta_max 23.01
_diffrn_reflns_theta_min 2.27
_exptl_absorpt_coefficient_mu 1.101
_exptl_crystal_density_diffrn 1.509
_exptl_crystal_density_method 'not measured'
_exptl_crystal_description block
_exptl_crystal_F_000 568
_exptl_crystal_size_max 0.32
_exptl_crystal_size_mid 0.27
_exptl_crystal_size_min 0.18
_refine_diff_density_max 0.577
_refine_diff_density_min -0.332
_refine_diff_density_rms 0.082
_refine_ls_abs_structure_details 'Flack H D (1983), Acta Cryst. A39, 876-881'
_refine_ls_abs_structure_Flack -0.15(14)
_refine_ls_extinction_coef 0.0000(18)
_refine_ls_extinction_expression Fc^*^=kFc[1+0.001xFc^2^\l^3^/sin(2\q)]^-1/4^
_refine_ls_extinction_method SHELXL
_refine_ls_goodness_of_fit_ref 1.006
_refine_ls_hydrogen_treatment mixed
_refine_ls_matrix_type full
_refine_ls_number_parameters 137
_refine_ls_number_reflns 1009
_refine_ls_number_restraints 0
_refine_ls_restrained_S_all 1.006
_refine_ls_R_factor_all 0.1032
_refine_ls_R_factor_gt 0.0497
_refine_ls_shift/su_max 1.058
_refine_ls_shift/su_mean 0.008
_refine_ls_structure_factor_coef Fsqd
_refine_ls_weighting_details 'calc w=1/[\s^2^(Fo^2^)+(0.0665P)^2^+0.0000P] where P=(Fo^2^+2Fc^2^)/3'
_refine_ls_weighting_scheme calc
_refine_ls_wR_factor_gt 0.1075
_refine_ls_wR_factor_ref 0.1233
_reflns_number_gt 688
_reflns_number_total 1009
_reflns_threshold_expression >2sigma(I)
_cod_data_source_file b006889f.txt
_cod_data_source_block ticlen2
_cod_depositor_comments
;
The following automatic conversions were performed:
'_atom_site_symetry_multiplicity' tag replaced with
'_atom_site_symmetry_multiplicity'.

Automatic conversion script
Id: cif_correct_tags 1440 2010-10-19 06:21:57Z saulius 

The following automatic conversions were performed:
'_symmetry_cell_setting' value 'Orthorhombic' changed to 'orthorhombic'
according to '/home/saulius/struct/CIF-dictionaries/cif_core.dic'
dictionary named 'cif_core.dic' version 2.4.1 from 2010-06-29.

Automatic conversion script
Id: cif_fix_enum 1527 2010-12-29 10:47:43Z saulius 
;
_cod_original_sg_symbol_H-M P212121
_cod_database_code 7010204

loop_
_symmetry_equiv_pos_as_xyz
'x, y, z'
'-x+1/2, -y, z+1/2'
'x+1/2, -y+1/2, -z'
'-x, y+1/2, -z+1/2'

loop_
_atom_site_label
_atom_site_type_symbol
_atom_site_fract_x
_atom_site_fract_y
_atom_site_fract_z
_atom_site_U_iso_or_equiv
_atom_site_adp_type
_atom_site_occupancy
_atom_site_symmetry_multiplicity
_atom_site_calc_flag
_atom_site_refinement_flags
_atom_site_disorder_assembly
_atom_site_disorder_group
Ti1 Ti 0.4655(2) 1.00190(17) 0.11643(12) 0.0356(5) Uani 1 1 d . . .
Cl1 Cl 0.3139(4) 1.0537(2) -0.02186(18) 0.0538(9) Uani 1 1 d . . .
Cl2 Cl 0.2861(4) 0.8667(3) 0.1784(2) 0.0605(9) Uani 1 1 d . . .
N1 N 0.6629(11) 0.9277(7) 0.0666(6) 0.047(2) Uani 1 1 d . . .
C1 C 0.4783(15) 1.1980(8) 0.1575(7) 0.039(3) Uani 1 1 d . . .
C2 C 0.6539(14) 1.1490(9) 0.1611(8) 0.047(3) Uani 1 1 d . . .
H2 H 0.7486 1.1659 0.1195 0.057 Uiso 1 1 calc R . .
C3 C 0.6561(16) 1.0722(10) 0.2377(7) 0.048(3) Uani 1 1 d . . .
H3 H 0.7554 1.0327 0.2591 0.058 Uiso 1 1 calc R . .
C4 C 0.4844(16) 1.0639(9) 0.2777(7) 0.049(3) Uani 1 1 d . . .
H4 H 0.4489 1.0143 0.3265 0.059 Uiso 1 1 calc R . .
C5 C 0.3741(17) 1.1439(9) 0.2309(8) 0.047(3) Uani 1 1 d . . .
C6 C 0.1948(17) 1.1765(10) 0.2423(8) 0.056(3) Uani 1 1 d . . .
H6 H 0.1200 1.1414 0.2872 0.068 Uiso 1 1 calc R . .
C7 C 0.1378(18) 1.2597(11) 0.1858(9) 0.069(4) Uani 1 1 d . . .
H7 H 0.0208 1.2831 0.1944 0.082 Uiso 1 1 calc R . .
C8 C 0.2359(17) 1.3135(9) 0.1164(9) 0.059(3) Uani 1 1 d . . .
H8 H 0.1844 1.3702 0.0794 0.070 Uiso 1 1 calc R . .
C9 C 0.4076(17) 1.2852(9) 0.1008(8) 0.052(3) Uani 1 1 d . . .
H9 H 0.4764 1.3222 0.0542 0.062 Uiso 1 1 calc R . .
C10 C 0.6057(16) 0.8341(9) 0.0052(8) 0.063(4) Uani 1 1 d . . .
H10A H 0.4780 0.8318 0.0030 0.082 Uiso 1 1 calc R . .
H10B H 0.6499 0.7657 0.0325 0.082 Uiso 1 1 calc R . .
H10C H 0.6515 0.8434 -0.0603 0.082 Uiso 1 1 calc R . .
C11 C 0.8574(14) 0.9322(10) 0.0707(8) 0.058(3) Uani 1 1 d . . .
H11A H 0.8935 0.9943 0.1106 0.075 Uiso 1 1 calc R . .
H11B H 0.9041 0.9409 0.0054 0.075 Uiso 1 1 calc R . .
H11C H 0.9021 0.8644 0.0990 0.075 Uiso 1 1 calc R . .

loop_
_atom_site_aniso_label
_atom_site_aniso_U_11
_atom_site_aniso_U_22
_atom_site_aniso_U_33
_atom_site_aniso_U_23
_atom_site_aniso_U_13
_atom_site_aniso_U_12
Ti1 0.0213(9) 0.0414(9) 0.0440(9) -0.0018(11) -0.0016(10) -0.0020(12)
Cl1 0.045(2) 0.0634(18) 0.0532(15) 0.0029(15) -0.0175(16) -0.0009(16)
Cl2 0.045(2) 0.0607(17) 0.0754(18) 0.0150(18) -0.0030(18) -0.0193(18)
N1 0.023(6) 0.056(6) 0.063(5) -0.007(5) -0.008(5) 0.005(5)
C1 0.031(7) 0.042(6) 0.044(6) -0.002(5) 0.002(6) -0.009(6)
C2 0.024(7) 0.053(7) 0.064(7) -0.010(6) -0.006(6) -0.010(6)
C3 0.035(8) 0.059(7) 0.050(7) -0.005(6) -0.019(6) -0.004(7)
C4 0.049(8) 0.057(7) 0.042(6) -0.004(6) -0.003(6) -0.004(7)
C5 0.043(8) 0.054(7) 0.044(6) -0.012(6) 0.005(7) 0.007(7)
C6 0.045(9) 0.073(9) 0.052(7) -0.003(6) 0.016(7) -0.002(8)
C7 0.040(9) 0.083(10) 0.083(10) -0.035(9) 0.009(9) 0.001(8)
C8 0.041(8) 0.055(7) 0.080(9) -0.005(7) -0.018(8) 0.012(7)
C9 0.051(9) 0.040(6) 0.065(8) 0.001(6) -0.009(7) -0.008(6)
C10 0.032(7) 0.073(9) 0.084(8) -0.023(7) -0.007(7) 0.008(7)
C11 0.024(7) 0.071(8) 0.077(8) 0.002(8) 0.003(6) 0.009(7)

loop_
_atom_type_symbol
_atom_type_description
_atom_type_scat_dispersion_real
_atom_type_scat_dispersion_imag
_atom_type_scat_source
C C 0.0033 0.0016 'International Tables Vol C Tables 4.2.6.8 and 6.1.1.4'
H H 0.0000 0.0000 'International Tables Vol C Tables 4.2.6.8 and 6.1.1.4'
N N 0.0061 0.0033 'International Tables Vol C Tables 4.2.6.8 and 6.1.1.4'
Cl Cl 0.1484 0.1585 'International Tables Vol C Tables 4.2.6.8 and 6.1.1.4'
Ti Ti 0.2776 0.4457 'International Tables Vol C Tables 4.2.6.8 and 6.1.1.4'

loop_
_geom_angle_atom_site_label_1
_geom_angle_atom_site_label_2
_geom_angle_atom_site_label_3
_geom_angle
_geom_angle_site_symmetry_1
_geom_angle_site_symmetry_3
_geom_angle_publ_flag
N1 Ti1 Cl2 105.5(3) . . ?
N1 Ti1 Cl1 103.2(3) . . ?
Cl2 Ti1 Cl1 101.74(13) . . ?
N1 Ti1 C4 116.7(4) . . ?
Cl2 Ti1 C4 85.1(3) . . ?
Cl1 Ti1 C4 136.2(3) . . ?
N1 Ti1 C3 86.6(4) . . ?
Cl2 Ti1 C3 111.1(3) . . ?
Cl1 Ti1 C3 141.9(3) . . ?
C4 Ti1 C3 35.1(4) . . ?
N1 Ti1 C2 88.4(4) . . ?
Cl2 Ti1 C2 143.2(3) . . ?
Cl1 Ti1 C2 108.0(3) . . ?
C4 Ti1 C2 58.4(4) . . ?
C3 Ti1 C2 34.6(3) . . ?
N1 Ti1 C5 143.4(4) . . ?
Cl2 Ti1 C5 95.5(3) . . ?
Cl1 Ti1 C5 101.4(3) . . ?
C4 Ti1 C5 34.9(4) . . ?
C3 Ti1 C5 57.6(4) . . ?
C2 Ti1 C5 58.1(4) . . ?
N1 Ti1 C1 121.2(4) . . ?
Cl2 Ti1 C1 129.2(3) . . ?
Cl1 Ti1 C1 86.8(3) . . ?
C4 Ti1 C1 57.9(4) . . ?
C3 Ti1 C1 57.5(4) . . ?
C2 Ti1 C1 35.3(4) . . ?
C5 Ti1 C1 34.3(3) . . ?
C10 N1 C11 110.1(9) . . ?
C10 N1 Ti1 109.9(7) . . ?
C11 N1 Ti1 139.9(8) . . ?
C9 C1 C5 121.1(11) . . ?
C9 C1 C2 131.8(10) . . ?
C5 C1 C2 107.0(10) . . ?
C9 C1 Ti1 125.7(7) . . ?
C5 C1 Ti1 72.3(6) . . ?
C2 C1 Ti1 69.5(6) . . ?
C3 C2 C1 107.8(10) . . ?
C3 C2 Ti1 72.6(6) . . ?
C1 C2 Ti1 75.2(6) . . ?
C3 C2 H2 126.1 . . ?
C1 C2 H2 126.1 . . ?
Ti1 C2 H2 118.0 . . ?
C2 C3 C4 109.0(11) . . ?
C2 C3 Ti1 72.8(6) . . ?
C4 C3 Ti1 71.6(6) . . ?
C2 C3 H3 125.5 . . ?
C4 C3 H3 125.5 . . ?
Ti1 C3 H3 121.8 . . ?
C3 C4 C5 108.4(10) . . ?
C3 C4 Ti1 73.4(6) . . ?
C5 C4 Ti1 76.0(6) . . ?
C3 C4 H4 125.8 . . ?
C5 C4 H4 125.8 . . ?
Ti1 C4 H4 116.9 . . ?
C6 C5 C4 134.1(12) . . ?
C6 C5 C1 118.4(11) . . ?
C4 C5 C1 107.5(11) . . ?
C6 C5 Ti1 122.6(8) . . ?
C4 C5 Ti1 69.1(6) . . ?
C1 C5 Ti1 73.3(6) . . ?
C7 C6 C5 116.9(12) . . ?
C7 C6 H6 121.6 . . ?
C5 C6 H6 121.6 . . ?
C6 C7 C8 125.6(13) . . ?
C6 C7 H7 117.2 . . ?
C8 C7 H7 117.2 . . ?
C9 C8 C7 120.5(12) . . ?
C9 C8 H8 119.7 . . ?
C7 C8 H8 119.7 . . ?
C8 C9 C1 117.5(12) . . ?
C8 C9 H9 121.2 . . ?
C1 C9 H9 121.2 . . ?
N1 C10 H10A 109.5 . . ?
N1 C10 H10B 109.5 . . ?
H10A C10 H10B 109.5 . . ?
N1 C10 H10C 109.5 . . ?
H10A C10 H10C 109.5 . . ?
H10B C10 H10C 109.5 . . ?
N1 C11 H11A 109.5 . . ?
N1 C11 H11B 109.5 . . ?
H11A C11 H11B 109.5 . . ?
N1 C11 H11C 109.5 . . ?
H11A C11 H11C 109.5 . . ?
H11B C11 H11C 109.5 . . ?

loop_
_geom_bond_atom_site_label_1
_geom_bond_atom_site_label_2
_geom_bond_distance
_geom_bond_site_symmetry_2
_geom_bond_publ_flag
Ti1 N1 1.858(9) . ?
Ti1 Cl2 2.270(4) . ?
Ti1 Cl1 2.283(3) . ?
Ti1 C4 2.317(9) . ?
Ti1 C3 2.341(10) . ?
Ti1 C2 2.342(10) . ?
Ti1 C5 2.406(11) . ?
Ti1 C1 2.419(10) . ?
N1 C10 1.462(11) . ?
N1 C11 1.463(13) . ?
C1 C9 1.402(14) . ?
C1 C5 1.425(14) . ?
C1 C2 1.446(15) . ?
C2 C3 1.391(13) . ?
C2 H2 0.9300 . ?
C3 C4 1.403(15) . ?
C3 H3 0.9300 . ?
C4 C5 1.418(15) . ?
C4 H4 0.9300 . ?
C5 C6 1.411(16) . ?
C6 C7 1.329(15) . ?
C6 H6 0.9300 . ?
C7 C8 1.359(15) . ?
C7 H7 0.9300 . ?
C8 C9 1.351(15) . ?
C8 H8 0.9300 . ?
C9 H9 0.9300 . ?
C10 H10A 0.9600 . ?
C10 H10B 0.9600 . ?
C10 H10C 0.9600 . ?
C11 H11A 0.9600 . ?
C11 H11B 0.9600 . ?
C11 H11C 0.9600 . ?

loop_
_geom_torsion_atom_site_label_1
_geom_torsion_atom_site_label_2
_geom_torsion_atom_site_label_3
_geom_torsion_atom_site_label_4
_geom_torsion
_geom_torsion_site_symmetry_1
_geom_torsion_site_symmetry_2
_geom_torsion_site_symmetry_3
_geom_torsion_site_symmetry_4
_geom_torsion_publ_flag
Cl2 Ti1 N1 C10 48.4(7) . . . . ?
Cl1 Ti1 N1 C10 -58.0(7) . . . . ?
C4 Ti1 N1 C10 140.7(7) . . . . ?
C3 Ti1 N1 C10 159.3(7) . . . . ?
C2 Ti1 N1 C10 -166.2(7) . . . . ?
C5 Ti1 N1 C10 171.1(7) . . . . ?
C1 Ti1 N1 C10 -152.4(6) . . . . ?
Cl2 Ti1 N1 C11 -130.2(11) . . . . ?
Cl1 Ti1 N1 C11 123.4(11) . . . . ?
C4 Ti1 N1 C11 -37.9(13) . . . . ?
C3 Ti1 N1 C11 -19.3(11) . . . . ?
C2 Ti1 N1 C11 15.2(12) . . . . ?
C5 Ti1 N1 C11 -7.5(15) . . . . ?
C1 Ti1 N1 C11 29.0(13) . . . . ?
N1 Ti1 C1 C9 103.1(10) . . . . ?
Cl2 Ti1 C1 C9 -103.1(10) . . . . ?
Cl1 Ti1 C1 C9 -0.5(10) . . . . ?
C4 Ti1 C1 C9 -153.1(12) . . . . ?
C3 Ti1 C1 C9 165.2(12) . . . . ?
C2 Ti1 C1 C9 127.4(13) . . . . ?
C5 Ti1 C1 C9 -116.0(13) . . . . ?
N1 Ti1 C1 C5 -141.0(7) . . . . ?
Cl2 Ti1 C1 C5 12.9(8) . . . . ?
Cl1 Ti1 C1 C5 115.5(6) . . . . ?
C4 Ti1 C1 C5 -37.1(6) . . . . ?
C3 Ti1 C1 C5 -78.8(7) . . . . ?
C2 Ti1 C1 C5 -116.6(9) . . . . ?
N1 Ti1 C1 C2 -24.4(7) . . . . ?
Cl2 Ti1 C1 C2 129.5(6) . . . . ?
Cl1 Ti1 C1 C2 -127.9(6) . . . . ?
C4 Ti1 C1 C2 79.5(7) . . . . ?
C3 Ti1 C1 C2 37.7(6) . . . . ?
C5 Ti1 C1 C2 116.6(9) . . . . ?
C9 C1 C2 C3 174.1(10) . . . . ?
C5 C1 C2 C3 -2.9(11) . . . . ?
Ti1 C1 C2 C3 -65.9(7) . . . . ?
C9 C1 C2 Ti1 -120.0(11) . . . . ?
C5 C1 C2 Ti1 63.0(7) . . . . ?
N1 Ti1 C2 C3 -86.3(7) . . . . ?
Cl2 Ti1 C2 C3 27.9(9) . . . . ?
Cl1 Ti1 C2 C3 170.3(6) . . . . ?
C4 Ti1 C2 C3 36.7(7) . . . . ?
C5 Ti1 C2 C3 78.0(7) . . . . ?
C1 Ti1 C2 C3 114.4(9) . . . . ?
N1 Ti1 C2 C1 159.3(6) . . . . ?
Cl2 Ti1 C2 C1 -86.5(7) . . . . ?
Cl1 Ti1 C2 C1 55.9(6) . . . . ?
C4 Ti1 C2 C1 -77.7(7) . . . . ?
C3 Ti1 C2 C1 -114.4(9) . . . . ?
C5 Ti1 C2 C1 -36.4(6) . . . . ?
C1 C2 C3 C4 4.8(12) . . . . ?
Ti1 C2 C3 C4 -62.8(8) . . . . ?
C1 C2 C3 Ti1 67.6(7) . . . . ?
N1 Ti1 C3 C2 92.2(7) . . . . ?
Cl2 Ti1 C3 C2 -162.5(6) . . . . ?
Cl1 Ti1 C3 C2 -15.0(9) . . . . ?
C4 Ti1 C3 C2 -117.6(10) . . . . ?
C5 Ti1 C3 C2 -79.5(7) . . . . ?
C1 Ti1 C3 C2 -38.6(6) . . . . ?
N1 Ti1 C3 C4 -150.3(7) . . . . ?
Cl2 Ti1 C3 C4 -45.0(8) . . . . ?
Cl1 Ti1 C3 C4 102.6(7) . . . . ?
C2 Ti1 C3 C4 117.6(10) . . . . ?
C5 Ti1 C3 C4 38.0(7) . . . . ?
C1 Ti1 C3 C4 79.0(8) . . . . ?
C2 C3 C4 C5 -4.9(12) . . . . ?
Ti1 C3 C4 C5 -68.5(7) . . . . ?
C2 C3 C4 Ti1 63.6(7) . . . . ?
N1 Ti1 C4 C3 33.6(8) . . . . ?
Cl2 Ti1 C4 C3 138.5(7) . . . . ?
Cl1 Ti1 C4 C3 -119.6(7) . . . . ?
C2 Ti1 C4 C3 -36.2(7) . . . . ?
C5 Ti1 C4 C3 -114.5(11) . . . . ?
C1 Ti1 C4 C3 -78.0(8) . . . . ?
N1 Ti1 C4 C5 148.1(7) . . . . ?
Cl2 Ti1 C4 C5 -106.9(7) . . . . ?
Cl1 Ti1 C4 C5 -5.1(9) . . . . ?
C3 Ti1 C4 C5 114.5(11) . . . . ?
C2 Ti1 C4 C5 78.3(7) . . . . ?
C1 Ti1 C4 C5 36.5(7) . . . . ?
C3 C4 C5 C6 -177.5(12) . . . . ?
Ti1 C4 C5 C6 115.7(14) . . . . ?
C3 C4 C5 C1 3.0(12) . . . . ?
Ti1 C4 C5 C1 -63.8(7) . . . . ?
C3 C4 C5 Ti1 66.8(7) . . . . ?
C9 C1 C5 C6 3.0(15) . . . . ?
C2 C1 C5 C6 -179.7(10) . . . . ?
Ti1 C1 C5 C6 -118.5(10) . . . . ?
C9 C1 C5 C4 -177.5(9) . . . . ?
C2 C1 C5 C4 -0.1(11) . . . . ?
Ti1 C1 C5 C4 61.0(7) . . . . ?
C9 C1 C5 Ti1 121.5(9) . . . . ?
C2 C1 C5 Ti1 -61.1(7) . . . . ?
N1 Ti1 C5 C6 177.9(9) . . . . ?
Cl2 Ti1 C5 C6 -56.6(11) . . . . ?
Cl1 Ti1 C5 C6 46.6(11) . . . . ?
C4 Ti1 C5 C6 -129.9(14) . . . . ?
C3 Ti1 C5 C6 -168.1(12) . . . . ?
C2 Ti1 C5 C6 150.9(12) . . . . ?
C1 Ti1 C5 C6 113.4(13) . . . . ?
N1 Ti1 C5 C4 -52.2(10) . . . . ?
Cl2 Ti1 C5 C4 73.2(7) . . . . ?
Cl1 Ti1 C5 C4 176.4(7) . . . . ?
C3 Ti1 C5 C4 -38.2(7) . . . . ?
C2 Ti1 C5 C4 -79.3(8) . . . . ?
C1 Ti1 C5 C4 -116.8(10) . . . . ?
N1 Ti1 C5 C1 64.5(9) . . . . ?
Cl2 Ti1 C5 C1 -170.0(6) . . . . ?
Cl1 Ti1 C5 C1 -66.8(6) . . . . ?
C4 Ti1 C5 C1 116.8(10) . . . . ?
C3 Ti1 C5 C1 78.5(7) . . . . ?
C2 Ti1 C5 C1 37.5(6) . . . . ?
C4 C5 C6 C7 177.7(11) . . . . ?
C1 C5 C6 C7 -2.9(16) . . . . ?
Ti1 C5 C6 C7 -90.5(12) . . . . ?
C5 C6 C7 C8 2.0(18) . . . . ?
C6 C7 C8 C9 -1.0(19) . . . . ?
C7 C8 C9 C1 0.9(17) . . . . ?
C5 C1 C9 C8 -2.0(15) . . . . ?
C2 C1 C9 C8 -178.6(11) . . . . ?
Ti1 C1 C9 C8 87.8(13) . . . . ?
